data_4082623
loop_
_publ_author_name
'Bernhammer, Jan C.'
'Huynh, Han Vinh'

_publ_section_title
;
 Platinum(II) Complexes with Thioether-Functionalized
 Benzimidazolin-2-ylidene Ligands: Synthesis, Structural Characterization,
 and Application in Hydroelementation Reactions
;
_journal_issue 1
_journal_name_full Organometallics
_journal_page_first 172
_journal_paper_doi 10.1021/om400929t
_journal_volume 33
_journal_year 2014
_chemical_formula_sum 'C26 H28 Br2 N2 Pt S'
_chemical_formula_weight 755.47
_chemical_name_systematic
; 
 ? 
;
_space_group_IT_number 14
_symmetry_cell_setting monoclinic
_symmetry_space_group_name_Hall '-P 2yn'
_symmetry_space_group_name_H-M 'P 1 21/n 1'
_atom_sites_solution_hydrogens geom
_atom_sites_solution_primary direct
_atom_sites_solution_secondary difmap
_audit_creation_method SHELXL-97
_cell_angle_alpha 90.00
_cell_angle_beta 97.538(6)
_cell_angle_gamma 90.00
_cell_formula_units_Z 4
_cell_length_a 11.770(3)
_cell_length_b 7.9153(18)
_cell_length_c 27.695(6)
_cell_measurement_reflns_used 892
_cell_measurement_temperature 100(2)
_cell_measurement_theta_max 27.22
_cell_measurement_theta_min 2.64
_cell_volume 2557.9(10)
_computing_cell_refinement 'Bruker SMART'
_computing_data_collection 'Bruker SMART'
_computing_data_reduction 'Bruker SAINT'
_computing_molecular_graphics 'Bruker SHELXTL'
_computing_publication_material 'Bruker SHELXTL'
_computing_structure_refinement 'SHELXL-97 (Sheldrick, 1997)'
_computing_structure_solution 'SHELXS-97 (Sheldrick, 1990)'
_diffrn_ambient_temperature 100(2)
_diffrn_measured_fraction_theta_full 0.997
_diffrn_measured_fraction_theta_max 0.997
_diffrn_measurement_device_type 'CCD area detector'
_diffrn_measurement_method 'phi and omega scans'
_diffrn_radiation_monochromator graphite
_diffrn_radiation_source 'fine-focus sealed tube'
_diffrn_radiation_type MoK\a
_diffrn_radiation_wavelength 0.71073
_diffrn_reflns_av_R_equivalents 0.0508
_diffrn_reflns_av_sigmaI/netI 0.0588
_diffrn_reflns_limit_h_max 15
_diffrn_reflns_limit_h_min -15
_diffrn_reflns_limit_k_max 10
_diffrn_reflns_limit_k_min -10
_diffrn_reflns_limit_l_max 19
_diffrn_reflns_limit_l_min -35
_diffrn_reflns_number 17550
_diffrn_reflns_theta_full 27.50
_diffrn_reflns_theta_max 27.50
_diffrn_reflns_theta_min 1.48
_exptl_absorpt_coefficient_mu 8.708
_exptl_absorpt_correction_T_max 0.7221
_exptl_absorpt_correction_T_min 0.1505
_exptl_absorpt_correction_type multi-scan
_exptl_absorpt_process_details 'Sadabs, (Sheldrick 2008)'
_exptl_crystal_colour pale_Yellow
_exptl_crystal_density_diffrn 1.962
_exptl_crystal_density_meas ?
_exptl_crystal_density_method 'not measured'
_exptl_crystal_description Block
_exptl_crystal_F_000 1448
_exptl_crystal_size_max 0.35
_exptl_crystal_size_mid 0.10
_exptl_crystal_size_min 0.04
_refine_diff_density_max 1.916
_refine_diff_density_min -1.171
_refine_diff_density_rms 0.345
_refine_ls_extinction_method none
_refine_ls_goodness_of_fit_ref 1.079
_refine_ls_hydrogen_treatment constr
_refine_ls_matrix_type full
_refine_ls_number_parameters 291
_refine_ls_number_reflns 5873
_refine_ls_number_restraints 0
_refine_ls_restrained_S_all 1.079
_refine_ls_R_factor_all 0.0483
_refine_ls_R_factor_gt 0.0360
_refine_ls_shift/su_max 0.002
_refine_ls_shift/su_mean 0.000
_refine_ls_structure_factor_coef Fsqd
_refine_ls_weighting_details 'calc w=1/[\s^2^(Fo^2^)+(0.0438P)^2^+0.0000P] where P=(Fo^2^+2Fc^2^)/3'
_refine_ls_weighting_scheme calc
_refine_ls_wR_factor_gt 0.0809
_refine_ls_wR_factor_ref 0.0944
_reflns_number_gt 4893
_reflns_number_total 5873
_reflns_threshold_expression >2sigma(I)
_cod_data_source_file om400929t_si_002.cif
_cod_data_source_block d003
_cod_depositor_comments
;
The following automatic conversions were performed:

'_symmetry_cell_setting' value 'Monoclinic' changed to 'monoclinic'
according to
/usr/data/users/saulius/automatic-downloads/current/ACS/lib/dictionaries/cif_core.dic
dictionary named 'cif_core.dic' version 2.4.2 from
2011-04-26.

'_exptl_absorpt_correction_type' value 'Multi-scan'
changed to 'multi-scan' according to
/usr/data/users/saulius/automatic-downloads/current/ACS/lib/dictionaries/cif_core.dic
dictionary named 'cif_core.dic' version 2.4.2 from 2011-04-26.

Automatic conversion script
Id: cif_fix_values 2281 2013-09-26 08:29:07Z andrius 

The following automatic conversions were performed:

'_exptl_crystal_density_meas' value 'Not Measured' was changed to '?'
- the value is perceived as not measured.

Automatic conversion script
Id: cif_fix_values 3008 2015-01-20 13:52:24Z robertas 
;
_cod_original_sg_symbol_H-M P2(1)/n
_cod_database_code 4082623

loop_
_symmetry_equiv_pos_as_xyz
'x, y, z'
'-x+1/2, y+1/2, -z+1/2'
'-x, -y, -z'
'x-1/2, -y-1/2, z-1/2'

loop_
_atom_site_label
_atom_site_type_symbol
_atom_site_fract_x
_atom_site_fract_y
_atom_site_fract_z
_atom_site_U_iso_or_equiv
_atom_site_adp_type
_atom_site_occupancy
_atom_site_symmetry_multiplicity
_atom_site_calc_flag
_atom_site_refinement_flags
Pt1 Pt 0.767452(18) 1.18899(3) 0.914295(8) 0.01225(8) Uani 1 1 d .
Br1 Br 0.63704(5) 1.42977(7) 0.89873(2) 0.01792(14) Uani 1 1 d .
Br2 Br 0.93629(5) 1.37373(7) 0.90866(2) 0.01933(14) Uani 1 1 d .
S1 S 0.90393(12) 0.98763(17) 0.93378(5) 0.0144(3) Uani 1 1 d .
N1 N 0.5454(4) 0.9931(6) 0.88851(16) 0.0123(10) Uani 1 1 d .
N2 N 0.6293(4) 0.9473(6) 0.96260(17) 0.0128(10) Uani 1 1 d .
C1 C 0.6388(5) 1.0355(7) 0.9213(2) 0.0119(12) Uani 1 1 d .
C2 C 0.4790(5) 0.8733(8) 0.9094(2) 0.0160(12) Uani 1 1 d .
C3 C 0.3797(5) 0.7871(7) 0.8909(2) 0.0158(12) Uani 1 1 d .
H3 H 0.3439 0.8035 0.8585 0.019 Uiso 1 1 calc R
C4 C 0.3358(5) 0.6758(7) 0.9225(2) 0.0203(14) Uani 1 1 d .
H4 H 0.2677 0.6154 0.9114 0.024 Uiso 1 1 calc R
C5 C 0.3882(5) 0.6496(7) 0.9700(2) 0.0184(13) Uani 1 1 d .
H5 H 0.3548 0.5725 0.9903 0.022 Uiso 1 1 calc R
C6 C 0.4880(5) 0.7339(7) 0.9882(2) 0.0169(13) Uani 1 1 d .
H6 H 0.5244 0.7162 1.0205 0.020 Uiso 1 1 calc R
C7 C 0.5320(5) 0.8460(7) 0.9565(2) 0.0141(12) Uani 1 1 d .
C8 C 0.5216(5) 1.0602(7) 0.8386(2) 0.0148(12) Uani 1 1 d .
H8 H 0.5669 1.1669 0.8382 0.018 Uiso 1 1 calc R
C9 C 0.3954(5) 1.1109(7) 0.8272(2) 0.0150(12) Uani 1 1 d .
C10 C 0.3491(6) 1.2185(8) 0.8591(3) 0.0241(15) Uani 1 1 d .
H10 H 0.3962 1.2628 0.8867 0.029 Uiso 1 1 calc R
C11 C 0.2321(6) 1.2618(8) 0.8506(3) 0.0255(15) Uani 1 1 d .
H11 H 0.1995 1.3317 0.8730 0.031 Uiso 1 1 calc R
C12 C 0.1645(6) 1.2019(7) 0.8091(3) 0.0247(15) Uani 1 1 d .
H12 H 0.0859 1.2325 0.8029 0.030 Uiso 1 1 calc R
C13 C 0.2115(6) 1.0985(9) 0.7773(3) 0.0292(16) Uani 1 1 d .
H13 H 0.1654 1.0586 0.7488 0.035 Uiso 1 1 calc R
C14 C 0.3262(6) 1.0519(8) 0.7864(2) 0.0215(14) Uani 1 1 d .
H14 H 0.3575 0.9787 0.7644 0.026 Uiso 1 1 calc R
C15 C 0.5638(5) 0.9444(7) 0.8015(2) 0.0156(12) Uani 1 1 d .
C16 C 0.5979(5) 1.0160(8) 0.7595(2) 0.0188(13) Uani 1 1 d .
H16 H 0.5924 1.1348 0.7548 0.023 Uiso 1 1 calc R
C17 C 0.6394(5) 0.9172(8) 0.7246(2) 0.0212(14) Uani 1 1 d .
H17 H 0.6631 0.9683 0.6966 0.025 Uiso 1 1 calc R
C18 C 0.6466(5) 0.7458(8) 0.7305(2) 0.0196(13) Uani 1 1 d .
H18 H 0.6746 0.6778 0.7063 0.023 Uiso 1 1 calc R
C19 C 0.6129(5) 0.6720(8) 0.7714(2) 0.0215(14) Uani 1 1 d .
H19 H 0.6178 0.5528 0.7752 0.026 Uiso 1 1 calc R
C20 C 0.5722(5) 0.7694(7) 0.8070(2) 0.0168(13) Uani 1 1 d .
H20 H 0.5500 0.7170 0.8351 0.020 Uiso 1 1 calc R
C21 C 0.7168(5) 0.9428(7) 1.0047(2) 0.0161(12) Uani 1 1 d .
H21A H 0.6802 0.9261 1.0345 0.019 Uiso 1 1 calc R
H21B H 0.7581 1.0520 1.0077 0.019 Uiso 1 1 calc R
C22 C 0.8020(5) 0.7996(7) 1.0000(2) 0.0194(13) Uani 1 1 d .
H22A H 0.8697 0.8155 1.0249 0.023 Uiso 1 1 calc R
H22B H 0.7657 0.6909 1.0069 0.023 Uiso 1 1 calc R
C23 C 0.8419(5) 0.7901(7) 0.9499(2) 0.0177(13) Uani 1 1 d .
H23A H 0.7760 0.7618 0.9252 0.021 Uiso 1 1 calc R
H23B H 0.8995 0.6990 0.9498 0.021 Uiso 1 1 calc R
C24 C 0.9597(5) 0.9323(8) 0.8762(2) 0.0211(14) Uani 1 1 d .
H24 H 0.9779 1.0409 0.8604 0.025 Uiso 1 1 calc R
C25 C 0.8714(6) 0.8401(8) 0.8404(2) 0.0236(15) Uani 1 1 d .
H25A H 0.9000 0.8305 0.8088 0.035 Uiso 1 1 calc R
H25B H 0.7994 0.9036 0.8364 0.035 Uiso 1 1 calc R
H25C H 0.8582 0.7270 0.8529 0.035 Uiso 1 1 calc R
C26 C 1.0715(6) 0.8359(8) 0.8875(3) 0.0296(17) Uani 1 1 d .
H26A H 1.0580 0.7313 0.9048 0.044 Uiso 1 1 calc R
H26B H 1.1274 0.9056 0.9080 0.044 Uiso 1 1 calc R
H26C H 1.1015 0.8084 0.8571 0.044 Uiso 1 1 calc R

loop_
_atom_site_aniso_label
_atom_site_aniso_U_11
_atom_site_aniso_U_22
_atom_site_aniso_U_33
_atom_site_aniso_U_23
_atom_site_aniso_U_13
_atom_site_aniso_U_12
Pt1 0.01139(12) 0.01174(12) 0.01296(12) -0.00063(8) -0.00093(8) 0.00083(8)
Br1 0.0168(3) 0.0141(3) 0.0220(3) 0.0021(2) -0.0007(2) 0.0031(2)
Br2 0.0163(3) 0.0146(3) 0.0265(3) -0.0004(2) 0.0006(3) -0.0019(2)
S1 0.0117(7) 0.0132(7) 0.0173(7) -0.0013(6) -0.0025(6) 0.0006(5)
N1 0.011(2) 0.017(2) 0.009(2) -0.0003(19) 0.0008(19) -0.0003(19)
N2 0.011(2) 0.012(2) 0.015(3) -0.0006(19) 0.001(2) 0.0000(19)
C1 0.013(3) 0.012(3) 0.010(3) -0.002(2) -0.001(2) 0.004(2)
C2 0.010(3) 0.019(3) 0.019(3) -0.001(2) 0.003(2) 0.003(2)
C3 0.014(3) 0.013(3) 0.020(3) 0.002(2) 0.003(2) 0.003(2)
C4 0.013(3) 0.017(3) 0.031(4) -0.007(3) 0.002(3) 0.002(2)
C5 0.022(3) 0.013(3) 0.020(3) 0.003(2) 0.004(3) 0.002(2)
C6 0.020(3) 0.013(3) 0.018(3) -0.003(2) 0.003(3) 0.007(2)
C7 0.016(3) 0.011(3) 0.016(3) -0.005(2) 0.007(2) 0.001(2)
C8 0.014(3) 0.017(3) 0.012(3) 0.006(2) -0.004(2) 0.002(2)
C9 0.012(3) 0.015(3) 0.016(3) 0.008(2) -0.003(2) 0.001(2)
C10 0.017(3) 0.027(4) 0.027(4) 0.002(3) -0.002(3) 0.004(3)
C11 0.021(3) 0.020(3) 0.035(4) -0.003(3) 0.005(3) 0.003(3)
C12 0.018(3) 0.019(3) 0.036(4) 0.009(3) -0.003(3) 0.003(3)
C13 0.023(4) 0.032(4) 0.029(4) 0.003(3) -0.011(3) -0.001(3)
C14 0.026(3) 0.023(3) 0.015(3) 0.006(3) 0.003(3) 0.001(3)
C15 0.010(3) 0.021(3) 0.015(3) -0.002(2) -0.004(2) 0.002(2)
C16 0.014(3) 0.019(3) 0.023(3) 0.001(3) 0.002(3) -0.002(2)
C17 0.015(3) 0.032(4) 0.018(3) 0.001(3) 0.005(3) -0.004(3)
C18 0.015(3) 0.030(3) 0.013(3) -0.007(3) -0.002(2) -0.002(3)
C19 0.019(3) 0.019(3) 0.026(4) 0.001(3) 0.000(3) 0.000(3)
C20 0.015(3) 0.018(3) 0.018(3) -0.002(2) 0.001(2) 0.001(2)
C21 0.018(3) 0.019(3) 0.010(3) 0.002(2) -0.003(2) -0.001(2)
C22 0.017(3) 0.015(3) 0.024(3) 0.007(2) -0.003(3) 0.001(2)
C23 0.016(3) 0.008(3) 0.027(3) 0.005(2) -0.004(3) 0.001(2)
C24 0.012(3) 0.026(3) 0.026(3) -0.007(3) 0.004(3) -0.001(3)
C25 0.024(4) 0.024(3) 0.021(3) -0.008(3) -0.001(3) -0.002(3)
C26 0.018(3) 0.031(4) 0.039(4) -0.008(3) 0.001(3) 0.004(3)

loop_
_atom_type_symbol
_atom_type_description
_atom_type_scat_dispersion_real
_atom_type_scat_dispersion_imag
_atom_type_scat_source
C C 0.0033 0.0016 'International Tables Vol C Tables 4.2.6.8 and 6.1.1.4'
H H 0.0000 0.0000 'International Tables Vol C Tables 4.2.6.8 and 6.1.1.4'
N N 0.0061 0.0033 'International Tables Vol C Tables 4.2.6.8 and 6.1.1.4'
S S 0.1246 0.1234 'International Tables Vol C Tables 4.2.6.8 and 6.1.1.4'
Pt Pt -1.7033 8.3905 'International Tables Vol C Tables 4.2.6.8 and 6.1.1.4'
Br Br -0.2901 2.4595 'International Tables Vol C Tables 4.2.6.8 and 6.1.1.4'

loop_
_geom_angle_atom_site_label_1
_geom_angle_atom_site_label_2
_geom_angle_atom_site_label_3
_geom_angle
C1 Pt1 S1 94.14(16)
C1 Pt1 Br1 91.45(15)
S1 Pt1 Br1 173.03(4)
C1 Pt1 Br2 177.01(15)
S1 Pt1 Br2 83.21(4)
Br1 Pt1 Br2 91.08(3)
C23 S1 C24 102.0(3)
C23 S1 Pt1 111.7(2)
C24 S1 Pt1 106.3(2)
C1 N1 C2 109.5(5)
C1 N1 C8 124.7(5)
C2 N1 C8 125.7(5)
C1 N2 C7 110.6(5)
C1 N2 C21 124.2(5)
C7 N2 C21 124.7(5)
N2 C1 N1 106.5(5)
N2 C1 Pt1 123.3(4)
N1 C1 Pt1 130.2(4)
C7 C2 C3 121.5(6)
C7 C2 N1 106.7(5)
C3 C2 N1 131.8(5)
C4 C3 C2 116.3(6)
C3 C4 C5 122.3(6)
C6 C5 C4 121.4(6)
C5 C6 C7 116.3(6)
C2 C7 N2 106.7(5)
C2 C7 C6 122.2(5)
N2 C7 C6 131.1(5)
N1 C8 C15 112.4(4)
N1 C8 C9 110.4(5)
C15 C8 C9 114.6(5)
C14 C9 C10 119.3(6)
C14 C9 C8 122.0(6)
C10 C9 C8 118.7(5)
C9 C10 C11 119.9(6)
C12 C11 C10 119.8(6)
C13 C12 C11 119.8(6)
C12 C13 C14 120.4(6)
C9 C14 C13 120.8(6)
C20 C15 C16 118.0(6)
C20 C15 C8 123.6(6)
C16 C15 C8 118.5(5)
C17 C16 C15 121.2(6)
C18 C17 C16 120.1(6)
C17 C18 C19 119.8(6)
C18 C19 C20 120.8(6)
C19 C20 C15 120.0(6)
N2 C21 C22 110.7(5)
C23 C22 C21 113.4(5)
C22 C23 S1 111.4(4)
C26 C24 C25 113.1(5)
C26 C24 S1 109.6(5)
C25 C24 S1 112.6(5)

loop_
_geom_bond_atom_site_label_1
_geom_bond_atom_site_label_2
_geom_bond_distance
Pt1 C1 1.970(6)
Pt1 S1 2.2770(14)
Pt1 Br1 2.4496(7)
Pt1 Br2 2.4886(8)
S1 C23 1.806(6)
S1 C24 1.855(7)
N1 C1 1.373(7)
N1 C2 1.402(8)
N1 C8 1.472(7)
N2 C1 1.358(7)
N2 C7 1.391(7)
N2 C21 1.451(7)
C2 C7 1.386(8)
C2 C3 1.392(8)
C3 C4 1.389(9)
C4 C5 1.392(9)
C5 C6 1.387(9)
C6 C7 1.395(9)
C8 C15 1.510(8)
C8 C9 1.531(8)
C9 C14 1.385(8)
C9 C10 1.388(9)
C10 C11 1.408(9)
C11 C12 1.392(9)
C12 C13 1.371(10)
C13 C14 1.391(9)
C15 C20 1.396(8)
C15 C16 1.400(9)
C16 C17 1.380(9)
C17 C18 1.368(9)
C18 C19 1.378(9)
C19 C20 1.386(9)
C21 C22 1.530(8)
C22 C23 1.525(9)
C24 C26 1.518(9)
C24 C25 1.525(8)
